data_4130872
loop_
_publ_author_name
'Huang, Ze-Ao'
'Chen, Chen'
'Yang, Xiao-Di'
'Fan, Xiang-Bing'
'Zhou, Wen'
'Tung, Chen-Ho'
'Wu, Li-Zhu'
'Cong, Huan'

_publ_section_title
;
 Synthesis of Oligoparaphenylene-Derived Nanohoops Employing an Anthracene
 Photodimerization-Cycloreversion Strategy.
;
_journal_issue 35
_journal_name_full 'Journal of the American Chemical Society'
_journal_page_first 11144
_journal_page_last 11147
_journal_paper_doi 10.1021/jacs.6b07673
_journal_volume 138
_journal_year 2016
_chemical_formula_sum 'C100 H64'
_chemical_formula_weight 1265.51
_space_group_IT_number 2
_space_group_name_Hall '-P 1'
_space_group_name_H-M_alt 'P -1'
_symmetry_cell_setting triclinic
_symmetry_space_group_name_H-M 'P -1'
_atom_sites_solution_hydrogens geom
_atom_sites_solution_primary direct
_atom_sites_solution_secondary difmap
_audit_creation_method SHELXL-97
_cell_angle_alpha 68.2210(10)
_cell_angle_beta 79.1260(10)
_cell_angle_gamma 74.2710(10)
_cell_formula_units_Z 2
_cell_length_a 16.5652(4)
_cell_length_b 17.2511(5)
_cell_length_c 19.2794(5)
_cell_measurement_reflns_used 9995
_cell_measurement_temperature 173(2)
_cell_measurement_theta_max 68.20
_cell_measurement_theta_min 2.78
_cell_volume 4900.6(2)
_computing_cell_refinement 'Bruker SAINT'
_computing_data_collection 'Bruker APEX2'
_computing_data_reduction 'Bruker SAINT'
_computing_molecular_graphics 'Bruker SHELXTL'
_computing_publication_material 'Bruker SHELXTL'
_computing_structure_refinement 'SHELXL-97 (Sheldrick, 1997)'
_computing_structure_solution 'SHELXS-97 (Sheldrick, 1990)'
_diffrn_ambient_temperature 173(2)
_diffrn_measured_fraction_theta_full 0.993
_diffrn_measured_fraction_theta_max 0.993
_diffrn_measurement_device_type 'Bruker APEX-II CCD'
_diffrn_measurement_method '\f and \w scans'
_diffrn_radiation_monochromator graphite
_diffrn_radiation_source 'fine-focus sealed tube'
_diffrn_radiation_type CuK\a
_diffrn_radiation_wavelength 1.54178
_diffrn_reflns_av_R_equivalents 0.0495
_diffrn_reflns_av_sigmaI/netI 0.0477
_diffrn_reflns_limit_h_max 19
_diffrn_reflns_limit_h_min -19
_diffrn_reflns_limit_k_max 20
_diffrn_reflns_limit_k_min -18
_diffrn_reflns_limit_l_max 23
_diffrn_reflns_limit_l_min 0
_diffrn_reflns_number 66954
_diffrn_reflns_theta_full 68.40
_diffrn_reflns_theta_max 68.40
_diffrn_reflns_theta_min 2.78
_diffrn_standards_number 0
_exptl_absorpt_coefficient_mu 0.369
_exptl_absorpt_correction_T_max 0.7531
_exptl_absorpt_correction_T_min 0.5556
_exptl_absorpt_correction_type multi-scan
_exptl_crystal_colour yellow
_exptl_crystal_density_diffrn 0.858
_exptl_crystal_density_method 'not measured'
_exptl_crystal_description block
_exptl_crystal_F_000 1328
_exptl_crystal_size_max 0.1
_exptl_crystal_size_mid 0.07
_exptl_crystal_size_min 0.07
_platon_squeeze_details
;
In asymmetric unit of this date, there were disordered solvents(one dichloromethane and five chloroform molecules) which could not be restrained properly. Therefore, SQUEEZE algorithm was used to omit them.
;
_refine_diff_density_max 0.512
_refine_diff_density_min -0.398
_refine_diff_density_rms 0.105
_refine_ls_extinction_method none
_refine_ls_goodness_of_fit_ref 1.078
_refine_ls_hydrogen_treatment mixed
_refine_ls_matrix_type full
_refine_ls_number_parameters 901
_refine_ls_number_reflns 17867
_refine_ls_number_restraints 0
_refine_ls_restrained_S_all 1.078
_refine_ls_R_factor_all 0.1018
_refine_ls_R_factor_gt 0.0820
_refine_ls_shift/su_max 0.000
_refine_ls_shift/su_mean 0.000
_refine_ls_structure_factor_coef Fsqd
_refine_ls_weighting_details 'calc w=1/[\s^2^(Fo^2^)+(0.1633P)^2^+0.0000P] where P=(Fo^2^+2Fc^2^)/3'
_refine_ls_weighting_scheme calc
_refine_ls_wR_factor_gt 0.2322
_refine_ls_wR_factor_ref 0.2467
_reflns_number_gt 12341
_reflns_number_total 17867
_reflns_threshold_expression >2sigma(I)
_cod_data_source_file ja6b07673_si_002.cif
_cod_data_source_block a_0m-sr
_cod_depositor_comments
;
The following automatic conversions were performed:

data item '_symmetry_cell_setting' value 'Triclinic' was changed to
'triclinic' in accordance with the
/home/saulius/struct/COD-crude-data/automatic-downloads/DataCite-retrospective/ACS/depositions/lib/dictionaries/cif_core.dic
dictionary named 'cif_core.dic' version 2.4.2 last updated on
2011-04-26.

Automatic conversion script
Id: cif_fix_values 6909 2019-04-08 15:41:33Z antanas 
;
_cod_original_sg_symbol_H-M P-1
_cod_database_code 4130872

loop_
_symmetry_equiv_pos_as_xyz
'x, y, z'
'-x, -y, -z'

loop_
_atom_site_label
_atom_site_type_symbol
_atom_site_fract_x
_atom_site_fract_y
_atom_site_fract_z
_atom_site_U_iso_or_equiv
_atom_site_adp_type
_atom_site_occupancy
_atom_site_symmetry_multiplicity
_atom_site_calc_flag
_atom_site_refinement_flags
C1 C 0.37985(13) 0.81990(15) 0.22721(12) 0.0311(5) Uani 1 1 d .
H1 H 0.4242 0.8482 0.2198 0.037 Uiso 1 1 calc R
C2 C 0.27130(13) 0.75118(15) 0.30854(12) 0.0312(5) Uani 1 1 d .
C3 C 0.11190(14) 0.94177(15) 0.29009(12) 0.0340(5) Uani 1 1 d .
H3 H 0.0653 0.9190 0.2912 0.041 Uiso 1 1 calc R
C4 C 0.11965(15) 1.02160(15) 0.23775(13) 0.0364(5) Uani 1 1 d .
C5 C 0.41849(15) 0.79269(16) 0.04213(13) 0.0379(5) Uani 1 1 d .
H5 H 0.4174 0.7337 0.0627 0.045 Uiso 1 1 calc R
C6 C 0.29968(15) 0.76287(16) 0.82522(13) 0.0374(5) Uani 1 1 d .
C7 C 0.31655(15) 0.72034(15) 0.90485(13) 0.0352(5) Uani 1 1 d .
C8 C -0.04120(15) 1.28526(16) -0.19035(14) 0.0399(6) Uani 1 1 d .
C9 C 0.16474(13) 0.80970(15) 0.40234(11) 0.0312(5) Uani 1 1 d .
H9 H 0.1051 0.8037 0.4088 0.037 Uiso 1 1 calc R
C10 C 0.03525(16) 1.15994(16) 0.15639(14) 0.0408(6) Uani 1 1 d .
H10 H 0.0450 1.1889 0.1864 0.049 Uiso 1 1 calc R
C11 C -0.02244(16) 1.29404(16) -0.07239(14) 0.0405(5) Uani 1 1 d .
H11 H -0.0075 1.3245 -0.0464 0.049 Uiso 1 1 calc R
C12 C -0.04425(15) 1.21551(16) -0.03171(14) 0.0403(6) Uani 1 1 d .
C13 C 0.13623(14) 0.78651(17) 0.54181(13) 0.0395(6) Uani 1 1 d .
H13 H 0.0874 0.7665 0.5439 0.047 Uiso 1 1 calc R
C14 C 0.41700(15) 0.59195(16) 0.53634(13) 0.0375(5) Uani 1 1 d .
H14 H 0.4608 0.5627 0.5685 0.045 Uiso 1 1 calc R
C15 C 0.27003(16) 0.20615(18) 1.05513(15) 0.0476(7) Uani 1 1 d .
C16 C 0.26133(17) 0.67430(19) 1.03569(14) 0.0450(6) Uani 1 1 d .
H16 H 0.2190 0.6845 1.0740 0.054 Uiso 1 1 calc R
C17 C 0.39734(17) 0.34328(17) 0.69944(15) 0.0453(6) Uani 1 1 d .
H17 H 0.4455 0.2986 0.7147 0.054 Uiso 1 1 calc R
C18 C 0.31205(17) 0.27433(16) 0.81923(14) 0.0430(6) Uani 1 1 d .
C19 C 0.31765(17) 0.52224(19) 1.11749(14) 0.0468(6) Uani 1 1 d .
C20 C 0.25186(16) 0.40363(18) 0.71643(14) 0.0450(6) Uani 1 1 d .
H20 H 0.1981 0.4017 0.7442 0.054 Uiso 1 1 calc R
C21 C 0.1146(2) 1.3316(2) -0.35735(16) 0.0545(7) Uani 1 1 d .
H21 H 0.1549 1.3662 -0.3783 0.065 Uiso 1 1 calc R
C22 C 0.05315(19) 1.34896(18) -0.30273(16) 0.0507(7) Uani 1 1 d .
H22 H 0.0518 1.3953 -0.2869 0.061 Uiso 1 1 calc R
C23 C 0.35822(17) 1.10415(19) -0.36033(13) 0.0448(6) Uani 1 1 d .
C24 C 0.38375(18) 0.44992(19) 1.13265(15) 0.0504(7) Uani 1 1 d .
H24 H 0.4401 0.4570 1.1237 0.060 Uiso 1 1 calc R
C25 C 0.19630(17) 0.8227(2) 0.73467(15) 0.0533(7) Uani 1 1 d .
H25 H 0.1394 0.8479 0.7242 0.064 Uiso 1 1 calc R
C99 C 0.25709(17) 0.73164(18) 0.96370(14) 0.0446(6) Uani 1 1 d .
H99 H 0.2120 0.7807 0.9538 0.054 Uiso 1 1 calc R
C100 C 0.2228(2) 0.4273(2) 1.17915(19) 0.0651(9) Uani 1 1 d .
H100 H 0.1680 0.4198 1.2016 0.078 Uiso 1 1 calc R
C26A C 0.18342(14) 0.81398(15) 0.47461(12) 0.0331(5) Uani 1 1 d .
C27A C 0.44249(16) 0.82818(17) -0.03443(13) 0.0399(6) Uani 1 1 d .
H27A H 0.4582 0.7927 -0.0646 0.048 Uiso 1 1 calc R
C28A C 0.36036(16) 0.7587(2) 0.76577(14) 0.0470(6) Uani 1 1 d .
H28A H 0.4181 0.7401 0.7747 0.056 Uiso 1 1 calc R
C29B C 0.39644(14) 0.84113(16) 0.08839(12) 0.0343(5) Uani 1 1 d .
C30B C -0.00363(15) 1.20684(16) 0.09095(14) 0.0391(5) Uani 1 1 d .
H30B H -0.0186 1.2675 0.0763 0.047 Uiso 1 1 calc R
C31B C 0.21700(17) 0.7995(2) 0.80736(15) 0.0516(7) Uani 1 1 d .
H31B H 0.1740 0.8088 0.8455 0.062 Uiso 1 1 calc R
C32C C 0.35745(14) 0.80785(16) 0.16612(12) 0.0343(5) Uani 1 1 d .
C33C C 0.33177(17) 0.21216(19) 1.15614(15) 0.0507(7) Uani 1 1 d .
H33C H 0.3742 0.1891 1.1898 0.061 Uiso 1 1 calc R
C34C C 0.37976(16) 0.24205(16) 0.86380(14) 0.0426(6) Uani 1 1 d .
H34C H 0.4353 0.2441 0.8402 0.051 Uiso 1 1 calc R
C35D C 0.29416(15) 0.76394(16) 0.17855(12) 0.0360(5) Uani 1 1 d .
H35D H 0.2800 0.7528 0.1382 0.043 Uiso 1 1 calc R
C36D C 0.32070(17) 0.33707(16) 0.74282(14) 0.0423(6) Uani 1 1 d .
C37D C 0.19844(19) 0.3010(2) 1.12404(18) 0.0604(8) Uani 1 1 d .
H37D H 0.1489 0.3394 1.1351 0.072 Uiso 1 1 calc R
C38E C 0.36155(14) 0.71181(15) 0.43071(12) 0.0323(5) Uani 1 1 d .
C39E C -0.02212(17) 1.32826(17) -0.14907(15) 0.0449(6) Uani 1 1 d .
H39E H -0.0085 1.3826 -0.1746 0.054 Uiso 1 1 calc R
C40E C 0.19843(17) 0.2635(2) 1.07240(17) 0.0539(8) Uani 1 1 d .
H40E H 0.1491 0.2766 1.0481 0.065 Uiso 1 1 calc R
C41F C 0.40358(18) 0.92634(17) 0.05690(13) 0.0425(6) Uani 1 1 d .
H41F H 0.3935 0.9601 0.0882 0.051 Uiso 1 1 calc R
C42F C 0.36893(19) 0.3685(2) 1.16027(16) 0.0540(7) Uani 1 1 d .
H42F H 0.4152 0.3205 1.1687 0.065 Uiso 1 1 calc R
C43G C 0.25174(14) 0.73640(16) 0.24901(12) 0.0345(5) Uani 1 1 d .
H43G H 0.2084 0.7068 0.2564 0.041 Uiso 1 1 calc R
C44G C 0.25639(16) 0.81007(17) 0.67708(13) 0.0403(6) Uani 1 1 d .
C45G C 0.44544(19) 0.91602(19) -0.19836(14) 0.0486(6) Uani 1 1 d .
H45G H 0.4532 0.8555 -0.1802 0.058 Uiso 1 1 calc R
C46H C 0.33874(13) 0.79144(14) 0.29814(12) 0.0295(5) Uani 1 1 d .
C47H C 0.15920(16) 0.78774(19) 0.60644(13) 0.0461(6) Uani 1 1 d .
H47H H 0.1259 0.7687 0.6527 0.055 Uiso 1 1 calc R
C48H C 0.38752(17) 0.65723(19) 0.92492(16) 0.0489(6) Uani 1 1 d .
H48H H 0.4342 0.6532 0.8883 0.059 Uiso 1 1 calc R
C49I C 0.33749(15) 0.47928(16) 0.61060(13) 0.0371(5) Uani 1 1 d .
C50I C 0.28601(17) 0.20369(16) 0.97764(15) 0.0446(6) Uani 1 1 d .
C51I C 0.28589(19) 0.3555(2) 1.17621(16) 0.0547(7) Uani 1 1 d .
C52J C 0.27826(14) 0.84425(15) 0.53620(13) 0.0345(5) Uani 1 1 d .
H52J H 0.3274 0.8638 0.5339 0.041 Uiso 1 1 calc R
C53J C 0.40585(16) 0.41170(17) 0.63537(14) 0.0426(6) Uani 1 1 d .
H53J H 0.4594 0.4131 0.6073 0.051 Uiso 1 1 calc R
C54J C -0.01422(17) 1.2490(2) -0.30882(16) 0.0517(7) Uani 1 1 d .
H54J H -0.0626 1.2252 -0.2972 0.062 Uiso 1 1 calc R
C55K C 0.28345(14) 0.60278(16) 0.49826(12) 0.0347(5) Uani 1 1 d .
H55K H 0.2349 0.5805 0.5049 0.042 Uiso 1 1 calc R
C56K C 0.25938(16) 0.47200(17) 0.65143(14) 0.0438(6) Uani 1 1 d .
H56K H 0.2106 0.5147 0.6343 0.053 Uiso 1 1 calc R
C57K C 0.35131(18) 1.1931(2) -0.39296(15) 0.0521(7) Uani 1 1 d .
H57K H 0.3998 1.2158 -0.4006 0.062 Uiso 1 1 calc R
C58L C 0.25519(14) 0.84378(15) 0.47110(12) 0.0331(5) Uani 1 1 d .
C59L C 0.32622(16) 0.60179(17) 1.05347(14) 0.0404(6) Uani 1 1 d .
C60L C 0.43230(18) 1.08973(19) -0.25497(14) 0.0468(6) Uani 1 1 d .
H60L H 0.4318 1.1492 -0.2748 0.056 Uiso 1 1 calc R
C61M C 0.34702(15) 0.55791(16) 0.54711(12) 0.0358(5) Uani 1 1 d .
C62M C 0.36755(17) 0.20750(16) 0.94080(15) 0.0441(6) Uani 1 1 d .
H62M H 0.4146 0.1860 0.9694 0.053 Uiso 1 1 calc R
C63M C 0.42753(19) 0.9617(2) -0.27267(15) 0.0510(7) Uani 1 1 d .
H63M H 0.4248 0.9319 -0.3046 0.061 Uiso 1 1 calc R
C64N C 0.30427(14) 0.87366(15) 0.39407(11) 0.0316(5) Uani 1 1 d .
H64N H 0.3407 0.9104 0.3961 0.038 Uiso 1 1 calc R
C65N C 0.45147(17) 1.04375(19) -0.18201(14) 0.0476(7) Uani 1 1 d .
H65N H 0.4644 1.0721 -0.1530 0.057 Uiso 1 1 calc R
C66N C 0.0322(2) 1.03145(18) 0.14038(17) 0.0543(7) Uani 1 1 d .
H66N H 0.0407 0.9709 0.1584 0.065 Uiso 1 1 calc R
C67O C 0.36316(13) 0.79721(15) 0.36828(11) 0.0300(5) Uani 1 1 d .
H67O H 0.4223 0.8055 0.3578 0.036 Uiso 1 1 calc R
C68O C 0.26917(17) 0.28375(19) 1.16029(15) 0.0506(7) Uani 1 1 d .
C69O C 0.04772(18) 1.2319(2) -0.36432(17) 0.0554(7) Uani 1 1 d .
H69O H 0.0405 1.1971 -0.3900 0.067 Uiso 1 1 calc R
C70P C 0.23141(15) 0.81692(17) 0.60460(13) 0.0392(5) Uani 1 1 d .
C71P C -0.07449(17) 1.21325(17) -0.14830(15) 0.0449(6) Uani 1 1 d .
H71P H -0.0962 1.1867 -0.1737 0.054 Uiso 1 1 calc R
C72P C 0.23466(18) 0.25679(18) 0.85569(17) 0.0523(7) Uani 1 1 d .
H72P H 0.1895 0.2689 0.8267 0.063 Uiso 1 1 calc R
C73Q C 0.44376(15) 0.91441(16) -0.06711(12) 0.0359(5) Uani 1 1 d .
C74Q C 0.41369(16) 1.05087(19) -0.30021(13) 0.0427(6) Uani 1 1 d .
C75Q C 0.39278(17) 0.5995(2) 0.99684(16) 0.0531(7) Uani 1 1 d .
H75Q H 0.4431 0.5569 1.0084 0.064 Uiso 1 1 calc R
C76R C 0.24060(14) 0.92845(15) 0.33844(12) 0.0317(5) Uani 1 1 d .
C77R C -0.00679(16) 1.29954(17) -0.27053(14) 0.0435(6) Uani 1 1 d .
C78S C -0.02108(15) 1.16753(16) 0.04666(14) 0.0396(6) Uani 1 1 d .
C79S C 0.33910(16) 0.78089(18) 0.69343(14) 0.0434(6) Uani 1 1 d .
H79S H 0.3825 0.7759 0.6544 0.052 Uiso 1 1 calc R
C80S C -0.0080(2) 1.07915(19) 0.07585(17) 0.0544(7) Uani 1 1 d .
H80S H -0.0273 1.0503 0.0509 0.065 Uiso 1 1 calc R
C81T C 0.22512(13) 0.72733(15) 0.38548(12) 0.0309(5) Uani 1 1 d .
H81T H 0.1892 0.6879 0.3883 0.037 Uiso 1 1 calc R
C82T C 0.33305(16) 0.17476(17) 1.10463(14) 0.0443(6) Uani 1 1 d .
H82T H 0.3770 0.1270 1.1022 0.053 Uiso 1 1 calc R
C83T C 0.29144(19) 1.0743(2) -0.36731(16) 0.0532(7) Uani 1 1 d .
H83T H 0.2979 1.0147 -0.3567 0.064 Uiso 1 1 calc R
C84U C 0.18738(16) 1.05462(16) 0.23792(13) 0.0400(6) Uani 1 1 d .
H84U H 0.1923 1.1098 0.2038 0.048 Uiso 1 1 calc R
C85U C -0.07672(16) 1.17952(17) -0.07066(15) 0.0445(6) Uani 1 1 d .
H85U H -0.1008 1.1312 -0.0439 0.053 Uiso 1 1 calc R
C86U C 0.21568(19) 1.1294(2) -0.38934(18) 0.0583(8) Uani 1 1 d .
H86U H 0.1714 1.1072 -0.3946 0.070 Uiso 1 1 calc R
C87V C 0.17173(14) 0.89525(14) 0.34059(11) 0.0301(5) Uani 1 1 d .
C88V C 0.24767(15) 1.00754(16) 0.28751(13) 0.0360(5) Uani 1 1 d .
H88V H 0.2944 1.0301 0.2863 0.043 Uiso 1 1 calc R
C89V C 0.22205(18) 0.22248(19) 0.93237(17) 0.0544(8) Uani 1 1 d .
H89V H 0.1684 0.2113 0.9552 0.065 Uiso 1 1 calc R
C90W C 0.29061(14) 0.67839(15) 0.44109(12) 0.0328(5) Uani 1 1 d .
C91W C 0.42527(18) 0.96268(18) -0.02000(14) 0.0445(6) Uani 1 1 d .
H91W H 0.4274 1.0215 -0.0404 0.053 Uiso 1 1 calc R
C92W C 0.27575(19) 1.2478(2) -0.41404(16) 0.0564(8) Uani 1 1 d .
H92W H 0.2726 1.3076 -0.4358 0.068 Uiso 1 1 calc R
C93X C 0.06013(16) 1.07136(16) 0.17871(14) 0.0405(6) Uani 1 1 d .
C94X C 0.11912(19) 1.2644(2) -0.38267(15) 0.0511(7) Uani 1 1 d .
C95Y C 0.45215(15) 0.95723(17) -0.15035(13) 0.0388(5) Uani 1 1 d .
C96Y C 0.20365(18) 1.2164(2) -0.40384(15) 0.0504(7) Uani 1 1 d .
C97Y C 0.2380(2) 0.5081(2) 1.15060(19) 0.0646(9) Uani 1 1 d .
H97Y H 0.1935 0.5554 1.1534 0.078 Uiso 1 1 calc R
C98Z C 0.42380(14) 0.66941(16) 0.47833(12) 0.0357(5) Uani 1 1 d .
H98Z H 0.4717 0.6926 0.4720 0.043 Uiso 1 1 calc R

loop_
_atom_site_aniso_label
_atom_site_aniso_U_11
_atom_site_aniso_U_22
_atom_site_aniso_U_33
_atom_site_aniso_U_23
_atom_site_aniso_U_13
_atom_site_aniso_U_12
C1 0.0293(10) 0.0367(12) 0.0287(10) -0.0094(9) -0.0015(8) -0.0127(9)
C2 0.0282(10) 0.0347(12) 0.0276(10) -0.0028(9) -0.0084(8) -0.0090(9)
C3 0.0338(11) 0.0350(12) 0.0310(11) -0.0040(9) -0.0091(9) -0.0102(9)
C4 0.0433(12) 0.0330(12) 0.0311(11) -0.0070(10) -0.0089(10) -0.0075(10)
C5 0.0433(12) 0.0376(13) 0.0327(12) -0.0090(10) -0.0008(10) -0.0150(10)
C6 0.0431(12) 0.0420(13) 0.0311(12) -0.0159(10) -0.0060(10) -0.0092(10)
C7 0.0417(12) 0.0371(13) 0.0334(12) -0.0165(10) -0.0065(10) -0.0109(10)
C8 0.0382(12) 0.0399(13) 0.0357(12) -0.0037(10) -0.0142(10) -0.0048(10)
C9 0.0283(10) 0.0388(12) 0.0233(10) -0.0031(9) -0.0054(8) -0.0109(9)
C10 0.0458(13) 0.0361(13) 0.0374(12) -0.0059(10) -0.0112(10) -0.0082(10)
C11 0.0481(13) 0.0307(12) 0.0423(13) -0.0098(10) -0.0124(11) -0.0065(10)
C12 0.0360(12) 0.0393(13) 0.0380(13) -0.0040(10) -0.0131(10) -0.0027(10)
C13 0.0314(11) 0.0513(15) 0.0339(12) -0.0096(11) -0.0017(9) -0.0137(10)
C14 0.0358(11) 0.0433(14) 0.0282(11) -0.0043(10) -0.0119(9) -0.0054(10)
C15 0.0425(13) 0.0442(15) 0.0393(13) 0.0083(11) -0.0012(11) -0.0162(11)
C16 0.0437(13) 0.0610(17) 0.0295(12) -0.0199(12) -0.0037(10) -0.0039(12)
C17 0.0486(14) 0.0340(13) 0.0451(14) -0.0068(11) -0.0131(11) 0.0006(11)
C18 0.0526(14) 0.0307(12) 0.0426(13) -0.0003(10) -0.0168(11) -0.0129(11)
C19 0.0508(14) 0.0501(16) 0.0327(12) -0.0104(11) -0.0076(11) -0.0031(12)
C20 0.0387(12) 0.0472(15) 0.0398(13) 0.0021(11) -0.0113(10) -0.0134(11)
C21 0.0600(17) 0.0521(17) 0.0455(15) -0.0072(13) -0.0015(13) -0.0186(14)
C22 0.0642(17) 0.0393(15) 0.0444(15) -0.0074(12) -0.0083(13) -0.0127(13)
C23 0.0482(14) 0.0619(17) 0.0276(11) -0.0162(11) -0.0004(10) -0.0182(12)
C24 0.0499(15) 0.0542(17) 0.0432(14) -0.0084(12) -0.0140(12) -0.0104(13)
C25 0.0408(13) 0.080(2) 0.0366(14) -0.0272(14) -0.0097(11) 0.0051(13)
C99 0.0455(13) 0.0502(15) 0.0337(12) -0.0166(11) -0.0061(10) 0.0015(11)
C100 0.0606(18) 0.059(2) 0.0574(18) -0.0089(15) 0.0168(15) -0.0147(15)
C26A 0.0351(11) 0.0362(12) 0.0249(10) -0.0049(9) -0.0056(9) -0.0088(9)
C27A 0.0471(13) 0.0484(15) 0.0305(12) -0.0171(11) 0.0020(10) -0.0192(11)
C28A 0.0368(12) 0.0682(19) 0.0384(13) -0.0193(13) -0.0052(10) -0.0129(12)
C29B 0.0362(11) 0.0435(13) 0.0247(10) -0.0077(9) -0.0039(9) -0.0158(10)
C30B 0.0415(12) 0.0319(12) 0.0379(12) -0.0034(10) -0.0118(10) -0.0048(10)
C31B 0.0432(14) 0.076(2) 0.0321(13) -0.0236(13) -0.0032(11) -0.0004(13)
C32C 0.0330(11) 0.0407(13) 0.0268(11) -0.0073(9) -0.0056(9) -0.0085(9)
C33C 0.0438(14) 0.0512(16) 0.0383(13) 0.0056(12) -0.0048(11) -0.0094(12)
C34C 0.0423(13) 0.0379(13) 0.0422(13) -0.0051(11) -0.0090(11) -0.0088(11)
C35D 0.0376(12) 0.0483(14) 0.0260(10) -0.0126(10) -0.0068(9) -0.0132(10)
C36D 0.0506(14) 0.0351(13) 0.0393(13) -0.0047(10) -0.0127(11) -0.0119(11)
C37D 0.0439(15) 0.062(2) 0.0546(17) -0.0031(15) 0.0066(13) -0.0097(13)
C38E 0.0305(10) 0.0383(13) 0.0255(10) -0.0079(9) -0.0023(8) -0.0080(9)
C39E 0.0499(14) 0.0355(13) 0.0429(14) -0.0043(11) -0.0124(11) -0.0068(11)
C40E 0.0421(14) 0.0535(17) 0.0497(16) 0.0064(13) -0.0070(12) -0.0165(13)
C41F 0.0634(16) 0.0400(14) 0.0283(11) -0.0117(10) -0.0046(11) -0.0179(12)
C42F 0.0562(16) 0.0515(17) 0.0441(15) -0.0059(13) -0.0152(12) -0.0030(13)
C43G 0.0331(11) 0.0416(13) 0.0308(11) -0.0082(10) -0.0069(9) -0.0145(10)
C44G 0.0449(13) 0.0473(15) 0.0292(11) -0.0148(10) -0.0029(10) -0.0087(11)
C45G 0.0683(17) 0.0445(15) 0.0300(12) -0.0120(11) -0.0064(12) -0.0076(13)
C46H 0.0285(10) 0.0335(11) 0.0257(10) -0.0057(9) -0.0053(8) -0.0100(9)
C47H 0.0403(13) 0.0652(18) 0.0260(11) -0.0067(11) 0.0017(10) -0.0162(12)
C48H 0.0439(14) 0.0543(17) 0.0427(14) -0.0147(12) 0.0007(11) -0.0072(12)
C49I 0.0425(12) 0.0370(13) 0.0284(11) -0.0055(10) -0.0090(9) -0.0073(10)
C50I 0.0488(14) 0.0319(13) 0.0438(14) 0.0053(10) -0.0115(11) -0.0148(11)
C51I 0.0556(16) 0.0501(17) 0.0375(14) -0.0002(12) 0.0028(12) -0.0040(13)
C52J 0.0344(11) 0.0398(13) 0.0311(11) -0.0103(10) -0.0076(9) -0.0100(9)
C53J 0.0440(13) 0.0388(14) 0.0378(13) -0.0075(11) -0.0051(10) -0.0047(11)
C54J 0.0414(14) 0.0651(19) 0.0526(16) -0.0182(14) -0.0154(12) -0.0133(13)
C55K 0.0340(11) 0.0380(13) 0.0286(11) -0.0057(10) -0.0050(9) -0.0090(9)
C56K 0.0388(12) 0.0433(14) 0.0375(13) 0.0046(11) -0.0142(10) -0.0093(11)
C57K 0.0518(15) 0.0633(19) 0.0342(13) -0.0024(12) -0.0044(11) -0.0214(13)
C58L 0.0331(11) 0.0358(12) 0.0262(11) -0.0045(9) -0.0024(9) -0.0095(9)
C59L 0.0413(12) 0.0451(14) 0.0361(12) -0.0152(11) -0.0111(10) -0.0047(11)
C60L 0.0566(15) 0.0518(16) 0.0319(12) -0.0027(11) -0.0034(11) -0.0287(13)
C61M 0.0380(12) 0.0373(13) 0.0280(11) -0.0073(10) -0.0060(9) -0.0054(10)
C62M 0.0467(13) 0.0337(13) 0.0422(13) 0.0034(10) -0.0132(11) -0.0105(11)
C63M 0.0645(17) 0.0572(17) 0.0320(13) -0.0184(12) -0.0087(12) -0.0073(14)
C64N 0.0331(11) 0.0405(13) 0.0218(10) -0.0037(9) -0.0043(8) -0.0174(9)
C65N 0.0549(15) 0.0599(17) 0.0327(12) -0.0041(12) -0.0118(11) -0.0317(13)
C66N 0.0687(18) 0.0359(14) 0.0540(16) 0.0000(12) -0.0295(14) -0.0102(13)
C67O 0.0290(10) 0.0382(12) 0.0218(10) -0.0031(9) -0.0033(8) -0.0152(9)
C68O 0.0460(14) 0.0476(16) 0.0398(13) 0.0027(12) 0.0042(11) -0.0114(12)
C69O 0.0470(15) 0.075(2) 0.0548(16) -0.0292(15) -0.0159(13) -0.0127(14)
C70P 0.0403(12) 0.0494(15) 0.0278(11) -0.0136(10) -0.0062(9) -0.0069(11)
C71P 0.0483(14) 0.0437(15) 0.0431(14) -0.0053(11) -0.0215(11) -0.0125(11)
C72P 0.0522(15) 0.0427(15) 0.0560(16) 0.0068(12) -0.0223(13) -0.0226(12)
C73Q 0.0408(12) 0.0424(13) 0.0265(11) -0.0084(10) -0.0028(9) -0.0174(10)
C74Q 0.0399(12) 0.0565(16) 0.0275(11) -0.0068(11) 0.0008(10) -0.0170(11)
C75Q 0.0396(13) 0.0545(17) 0.0499(15) -0.0071(13) -0.0078(12) 0.0014(12)
C76R 0.0314(10) 0.0364(12) 0.0248(10) -0.0054(9) -0.0064(8) -0.0081(9)
C77R 0.0417(13) 0.0462(15) 0.0357(12) -0.0028(11) -0.0162(10) -0.0058(11)
C78S 0.0407(12) 0.0339(13) 0.0371(13) -0.0025(10) -0.0114(10) -0.0050(10)
C79S 0.0409(13) 0.0560(16) 0.0349(12) -0.0182(11) 0.0003(10) -0.0121(11)
C80S 0.0703(18) 0.0462(16) 0.0487(15) -0.0062(13) -0.0260(14) -0.0161(14)
C81T 0.0305(10) 0.0340(12) 0.0251(10) -0.0011(9) -0.0063(8) -0.0122(9)
C82T 0.0420(13) 0.0382(14) 0.0384(13) 0.0030(11) -0.0021(10) -0.0098(11)
C83T 0.0545(16) 0.0655(19) 0.0453(15) -0.0203(14) -0.0103(12) -0.0164(14)
C84U 0.0455(13) 0.0347(13) 0.0324(12) 0.0006(10) -0.0071(10) -0.0118(10)
C85U 0.0450(13) 0.0375(13) 0.0457(14) 0.0017(11) -0.0197(11) -0.0128(11)
C86U 0.0510(16) 0.076(2) 0.0590(18) -0.0279(16) -0.0111(14) -0.0212(15)
C87V 0.0331(11) 0.0314(11) 0.0235(10) -0.0043(9) -0.0052(8) -0.0090(9)
C88V 0.0385(12) 0.0359(13) 0.0339(11) -0.0076(10) -0.0042(9) -0.0142(10)
C89V 0.0498(15) 0.0496(16) 0.0565(16) 0.0050(13) -0.0116(13) -0.0273(13)
C90W 0.0285(10) 0.0390(13) 0.0276(10) -0.0067(9) -0.0063(8) -0.0062(9)
C91W 0.0652(16) 0.0401(14) 0.0313(12) -0.0070(10) -0.0045(11) -0.0236(12)
C92W 0.0542(16) 0.0641(19) 0.0404(14) 0.0010(13) -0.0109(12) -0.0183(14)
C93X 0.0456(13) 0.0360(13) 0.0342(12) -0.0020(10) -0.0108(10) -0.0092(10)
C94X 0.0556(16) 0.0631(18) 0.0372(13) -0.0140(12) -0.0142(12) -0.0149(14)
C95Y 0.0386(12) 0.0492(15) 0.0275(11) -0.0087(10) 0.0000(9) -0.0163(11)
C96Y 0.0492(15) 0.0657(19) 0.0370(13) -0.0127(13) -0.0102(11) -0.0162(13)
C97Y 0.0607(18) 0.0545(19) 0.0572(18) -0.0117(15) 0.0075(14) 0.0025(14)
C98Z 0.0299(10) 0.0435(13) 0.0294(11) -0.0047(10) -0.0074(9) -0.0088(10)

loop_
_atom_type_symbol
_atom_type_description
_atom_type_scat_dispersion_real
_atom_type_scat_dispersion_imag
_atom_type_scat_source
C C 0.0181 0.0091 'International Tables Vol C Tables 4.2.6.8 and 6.1.1.4'
H H 0.0000 0.0000 'International Tables Vol C Tables 4.2.6.8 and 6.1.1.4'

loop_
_geom_angle_atom_site_label_1
_geom_angle_atom_site_label_2
_geom_angle_atom_site_label_3
_geom_angle
C46H C1 C32C 121.30(19)
C46H C1 H1 119.3
C32C C1 H1 119.3
C43G C2 C46H 119.3(2)
C43G C2 C81T 123.98(19)
C46H C2 C81T 116.68(19)
C87V C3 C4 120.6(2)
C87V C3 H3 119.7
C4 C3 H3 119.7
C84U C4 C3 118.9(2)
C84U C4 C93X 118.5(2)
C3 C4 C93X 122.5(2)
C29B C5 C27A 121.6(2)
C29B C5 H5 119.2
C27A C5 H5 119.2
C28A C6 C31B 116.4(2)
C28A C6 C7 123.5(2)
C31B C6 C7 119.5(2)
C48H C7 C99 115.8(2)
C48H C7 C6 120.8(2)
C99 C7 C6 122.7(2)
C39E C8 C71P 115.7(2)
C39E C8 C77R 121.5(2)
C71P C8 C77R 120.7(2)
C26A C9 C87V 107.47(18)
C26A C9 C81T 110.40(17)
C87V C9 C81T 114.55(18)
C26A C9 H9 108.1
C87V C9 H9 108.1
C81T C9 H9 108.1
C93X C10 C30B 121.0(2)
C93X C10 H10 119.5
C30B C10 H10 119.5
C39E C11 C12 121.6(2)
C39E C11 H11 119.2
C12 C11 H11 119.2
C85U C12 C11 116.8(2)
C85U C12 C78S 122.0(2)
C11 C12 C78S 120.6(2)
C26A C13 C47H 120.3(2)
C26A C13 H13 119.8
C47H C13 H13 119.8
C61M C14 C98Z 120.6(2)
C61M C14 H14 119.7
C98Z C14 H14 119.7
C40E C15 C82T 116.2(3)
C40E C15 C50I 118.0(2)
C82T C15 C50I 123.1(3)
C99 C16 C59L 121.3(3)
C99 C16 H16 119.3
C59L C16 H16 119.3
C53J C17 C36D 122.2(2)
C53J C17 H17 118.9
C36D C17 H17 118.9
C72P C18 C34C 116.2(2)
C72P C18 C36D 122.7(2)
C34C C18 C36D 120.0(2)
C24 C19 C97Y 115.6(3)
C24 C19 C59L 121.5(3)
C97Y C19 C59L 120.3(2)
C56K C20 C36D 122.1(2)
C56K C20 H20 118.9
C36D C20 H20 118.9
C22 C21 C94X 121.7(3)
C22 C21 H21 119.1
C94X C21 H21 119.1
C21 C22 C77R 120.9(3)
C21 C22 H22 119.6
C77R C22 H22 119.6
C83T C23 C57K 115.7(3)
C83T C23 C74Q 119.0(2)
C57K C23 C74Q 121.7(2)
C42F C24 C19 121.4(3)
C42F C24 H24 119.3
C19 C24 H24 119.3
C44G C25 C31B 121.8(2)
C44G C25 H25 119.1
C31B C25 H25 119.1
C16 C99 C7 122.3(3)
C16 C99 H99 118.8
C7 C99 H99 118.8
C97Y C100 C51I 121.8(3)
C97Y C100 H100 119.1
C51I C100 H100 119.1
C13 C26A C58L 120.1(2)
C13 C26A C9 123.1(2)
C58L C26A C9 116.67(19)
C73Q C27A C5 121.1(2)
C73Q C27A H27A 119.4
C5 C27A H27A 119.4
C6 C28A C79S 121.8(2)
C6 C28A H28A 119.1
C79S C28A H28A 119.1
C5 C29B C41F 117.4(2)
C5 C29B C32C 121.6(2)
C41F C29B C32C 120.6(2)
C78S C30B C10 121.6(2)
C78S C30B H30B 119.2
C10 C30B H30B 119.2
C6 C31B C25 121.2(3)
C6 C31B H31B 119.4
C25 C31B H31B 119.4
C35D C32C C1 118.5(2)
C35D C32C C29B 118.12(19)
C1 C32C C29B 123.35(19)
C82T C33C C68O 121.2(3)
C82T C33C H33C 119.4
C68O C33C H33C 119.4
C62M C34C C18 121.6(2)
C62M C34C H34C 119.2
C18 C34C H34C 119.2
C43G C35D C32C 120.6(2)
C43G C35D H35D 119.7
C32C C35D H35D 119.7
C17 C36D C20 116.2(2)
C17 C36D C18 123.6(2)
C20 C36D C18 119.3(2)
C40E C37D C68O 121.3(3)
C40E C37D H37D 119.4
C68O C37D H37D 119.4
C98Z C38E C90W 119.7(2)
C98Z C38E C67O 123.34(19)
C90W C38E C67O 116.91(18)
C11 C39E C8 121.7(2)
C11 C39E H39E 119.2
C8 C39E H39E 119.2
C37D C40E C15 120.9(3)
C37D C40E H40E 119.6
C15 C40E H40E 119.6
C29B C41F C91W 121.0(2)
C29B C41F H41F 119.5
C91W C41F H41F 119.5
C24 C42F C51I 120.9(3)
C24 C42F H42F 119.6
C51I C42F H42F 119.6
C2 C43G C35D 121.0(2)
C2 C43G H43G 119.5
C35D C43G H43G 119.5
C79S C44G C25 116.8(2)
C79S C44G C70P 121.7(2)
C25 C44G C70P 121.0(2)
C63M C45G C95Y 121.6(3)
C63M C45G H45G 119.2
C95Y C45G H45G 119.2
C1 C46H C2 119.09(19)
C1 C46H C67O 124.29(18)
C2 C46H C67O 116.58(18)
C13 C47H C70P 120.7(2)
C13 C47H H47H 119.6
C70P C47H H47H 119.6
C75Q C48H C7 121.6(3)
C75Q C48H H48H 119.2
C7 C48H H48H 119.2
C56K C49I C53J 117.1(2)
C56K C49I C61M 120.5(2)
C53J C49I C61M 122.3(2)
C89V C50I C62M 116.5(3)
C89V C50I C15 123.3(3)
C62M C50I C15 117.5(2)
C100 C51I C42F 115.2(3)
C100 C51I C68O 122.4(3)
C42F C51I C68O 118.2(3)
C58L C52J C70P 121.5(2)
C58L C52J H52J 119.2
C70P C52J H52J 119.2
C17 C53J C49I 121.4(2)
C17 C53J H53J 119.3
C49I C53J H53J 119.3
C77R C54J C69O 121.3(3)
C77R C54J H54J 119.3
C69O C54J H54J 119.3
C90W C55K C61M 121.0(2)
C90W C55K H55K 119.5
C61M C55K H55K 119.5
C20 C56K C49I 120.9(2)
C20 C56K H56K 119.5
C49I C56K H56K 119.5
C92W C57K C23 121.2(3)
C92W C57K H57K 119.4
C23 C57K H57K 119.4
C52J C58L C26A 119.3(2)
C52J C58L C64N 123.71(19)
C26A C58L C64N 117.03(19)
C16 C59L C75Q 115.1(2)
C16 C59L C19 123.2(2)
C75Q C59L C19 119.8(2)
C65N C60L C74Q 121.6(3)
C65N C60L H60L 119.2
C74Q C60L H60L 119.2
C14 C61M C55K 118.3(2)
C14 C61M C49I 120.6(2)
C55K C61M C49I 121.0(2)
C34C C62M C50I 120.7(2)
C34C C62M H62M 119.7
C50I C62M H62M 119.7
C74Q C63M C45G 120.4(3)
C74Q C63M H63M 119.8
C45G C63M H63M 119.8
C76R C64N C58L 107.33(18)
C76R C64N C67O 110.95(17)
C58L C64N C67O 113.69(18)
C76R C64N H64N 108.2
C58L C64N H64N 108.2
C67O C64N H64N 108.2
C60L C65N C95Y 121.3(2)
C60L C65N H65N 119.3
C95Y C65N H65N 119.3
C93X C66N C80S 120.6(3)
C93X C66N H66N 119.7
C80S C66N H66N 119.7
C38E C67O C46H 107.50(18)
C38E C67O C64N 110.39(17)
C46H C67O C64N 114.16(17)
C38E C67O H67O 108.2
C46H C67O H67O 108.2
C64N C67O H67O 108.2
C37D C68O C33C 116.3(3)
C37D C68O C51I 117.0(3)
C33C C68O C51I 123.1(3)
C94X C69O C54J 121.4(3)
C94X C69O H69O 119.3
C54J C69O H69O 119.3
C52J C70P C47H 118.0(2)
C52J C70P C44G 123.9(2)
C47H C70P C44G 117.9(2)
C85U C71P C8 122.0(2)
C85U C71P H71P 119.0
C8 C71P H71P 119.0
C89V C72P C18 121.7(2)
C89V C72P H72P 119.2
C18 C72P H72P 119.2
C91W C73Q C27A 117.4(2)
C91W C73Q C95Y 120.2(2)
C27A C73Q C95Y 121.8(2)
C63M C74Q C60L 116.9(2)
C63M C74Q C23 122.2(2)
C60L C74Q C23 118.2(3)
C48H C75Q C59L 122.1(3)
C48H C75Q H75Q 119.0
C59L C75Q H75Q 119.0
C88V C76R C87V 119.81(19)
C88V C76R C64N 123.36(19)
C87V C76R C64N 116.83(19)
C54J C77R C22 115.6(3)
C54J C77R C8 122.4(2)
C22 C77R C8 119.8(2)
C30B C78S C80S 116.3(2)
C30B C78S C12 122.5(2)
C80S C78S C12 120.9(2)
C44G C79S C28A 121.5(2)
C44G C79S H79S 119.3
C28A C79S H79S 119.3
C78S C80S C66N 122.1(3)
C78S C80S H80S 119.0
C66N C80S H80S 119.0
C2 C81T C90W 107.44(18)
C2 C81T C9 111.60(17)
C90W C81T C9 113.22(18)
C2 C81T H81T 108.1
C90W C81T H81T 108.1
C9 C81T H81T 108.1
C33C C82T C15 120.8(3)
C33C C82T H82T 119.6
C15 C82T H82T 119.6
C86U C83T C23 121.5(3)
C86U C83T H83T 119.3
C23 C83T H83T 119.3
C88V C84U C4 120.4(2)
C88V C84U H84U 119.8
C4 C84U H84U 119.8
C12 C85U C71P 120.7(2)
C12 C85U H85U 119.7
C71P C85U H85U 119.7
C83T C86U C96Y 120.7(3)
C83T C86U H86U 119.6
C96Y C86U H86U 119.6
C3 C87V C76R 119.6(2)
C3 C87V C9 123.41(18)
C76R C87V C9 116.93(18)
C76R C88V C84U 120.7(2)
C76R C88V H88V 119.7
C84U C88V H88V 119.7
C72P C89V C50I 121.6(2)
C72P C89V H89V 119.2
C50I C89V H89V 119.2
C55K C90W C38E 120.12(19)
C55K C90W C81T 122.83(19)
C38E C90W C81T 117.01(19)
C73Q C91W C41F 121.2(2)
C73Q C91W H91W 119.4
C41F C91W H91W 119.4
C57K C92W C96Y 120.7(3)
C57K C92W H92W 119.7
C96Y C92W H92W 119.7
C66N C93X C10 117.0(2)
C66N C93X C4 121.2(2)
C10 C93X C4 121.6(2)
C69O C94X C21 115.0(3)
C69O C94X C96Y 123.3(3)
C21 C94X C96Y 118.7(3)
C65N C95Y C45G 116.9(2)
C65N C95Y C73Q 121.0(2)
C45G C95Y C73Q 121.1(2)
C86U C96Y C92W 116.7(3)
C86U C96Y C94X 118.8(3)
C92W C96Y C94X 121.2(3)
C100 C97Y C19 121.1(3)
C100 C97Y H97Y 119.4
C19 C97Y H97Y 119.4
C38E C98Z C14 120.3(2)
C38E C98Z H98Z 119.8
C14 C98Z H98Z 119.8

loop_
_geom_bond_atom_site_label_1
_geom_bond_atom_site_label_2
_geom_bond_distance
C1 C46H 1.381(3)
C1 C32C 1.399(3)
C1 H1 0.9500
C2 C43G 1.375(3)
C2 C46H 1.415(3)
C2 C81T 1.498(3)
C3 C87V 1.388(3)
C3 C4 1.395(3)
C3 H3 0.9500
C4 C84U 1.390(3)
C4 C93X 1.498(3)
C5 C29B 1.375(4)
C5 C27A 1.397(3)
C5 H5 0.9500
C6 C28A 1.385(4)
C6 C31B 1.393(4)
C6 C7 1.479(3)
C7 C48H 1.372(4)
C7 C99 1.391(4)
C8 C39E 1.394(4)
C8 C71P 1.400(4)
C8 C77R 1.495(4)
C9 C26A 1.515(3)
C9 C87V 1.532(3)
C9 C81T 1.605(3)
C9 H9 1.0000
C10 C93X 1.388(4)
C10 C30B 1.388(3)
C10 H10 0.9500
C11 C39E 1.373(4)
C11 C12 1.397(4)
C11 H11 0.9500
C12 C85U 1.385(4)
C12 C78S 1.495(3)
C13 C26A 1.370(3)
C13 C47H 1.379(4)
C13 H13 0.9500
C14 C61M 1.385(3)
C14 C98Z 1.405(3)
C14 H14 0.9500
C15 C40E 1.398(4)
C15 C82T 1.407(4)
C15 C50I 1.482(4)
C16 C99 1.375(4)
C16 C59L 1.389(4)
C16 H16 0.9500
C17 C53J 1.372(4)
C17 C36D 1.389(4)
C17 H17 0.9500
C18 C72P 1.394(4)
C18 C34C 1.406(3)
C18 C36D 1.478(3)
C19 C24 1.396(4)
C19 C97Y 1.397(4)
C19 C59L 1.486(4)
C20 C56K 1.379(3)
C20 C36D 1.398(4)
C20 H20 0.9500
C21 C22 1.378(4)
C21 C94X 1.395(5)
C21 H21 0.9500
C22 C77R 1.390(4)
C22 H22 0.9500
C23 C83T 1.387(4)
C23 C57K 1.406(4)
C23 C74Q 1.479(4)
C24 C42F 1.378(4)
C24 H24 0.9500
C25 C44G 1.384(4)
C25 C31B 1.390(4)
C25 H25 0.9500
C99 H99 0.9500
C100 C97Y 1.371(5)
C100 C51I 1.399(5)
C100 H100 0.9500
C26A C58L 1.399(3)
C27A C73Q 1.388(4)
C27A H27A 0.9500
C28A C79S 1.390(3)
C28A H28A 0.9500
C29B C41F 1.396(4)
C29B C32C 1.480(3)
C30B C78S 1.379(4)
C30B H30B 0.9500
C31B H31B 0.9500
C32C C35D 1.390(3)
C33C C82T 1.365(4)
C33C C68O 1.398(4)
C33C H33C 0.9500
C34C C62M 1.377(4)
C34C H34C 0.9500
C35D C43G 1.381(3)
C35D H35D 0.9500
C37D C40E 1.374(5)
C37D C68O 1.384(4)
C37D H37D 0.9500
C38E C98Z 1.375(3)
C38E C90W 1.395(3)
C38E C67O 1.521(3)
C39E H39E 0.9500
C40E H40E 0.9500
C41F C91W 1.397(3)
C41F H41F 0.9500
C42F C51I 1.412(4)
C42F H42F 0.9500
C43G H43G 0.9500
C44G C79S 1.379(4)
C44G C70P 1.486(3)
C45G C63M 1.399(4)
C45G C95Y 1.395(4)
C45G H45G 0.9500
C46H C67O 1.527(3)
C47H C70P 1.408(4)
C47H H47H 0.9500
C48H C75Q 1.377(4)
C48H H48H 0.9500
C49I C56K 1.393(4)
C49I C53J 1.395(4)
C49I C61M 1.475(3)
C50I C89V 1.394(4)
C50I C62M 1.409(4)
C51I C68O 1.484(5)
C52J C58L 1.383(3)
C52J C70P 1.384(3)
C52J H52J 0.9500
C53J H53J 0.9500
C54J C77R 1.375(4)
C54J C69O 1.393(4)
C54J H54J 0.9500
C55K C90W 1.378(3)
C55K C61M 1.409(3)
C55K H55K 0.9500
C56K H56K 0.9500
C57K C92W 1.374(4)
C57K H57K 0.9500
C58L C64N 1.528(3)
C59L C75Q 1.401(4)
C60L C65N 1.383(3)
C60L C74Q 1.397(4)
C60L H60L 0.9500
C62M H62M 0.9500
C63M C74Q 1.396(4)
C63M H63M 0.9500
C64N C76R 1.513(3)
C64N C67O 1.595(4)
C64N H64N 1.0000
C65N C95Y 1.385(4)
C65N H65N 0.9500
C66N C93X 1.383(4)
C66N C80S 1.388(4)
C66N H66N 0.9500
C67O H67O 1.0000
C69O C94X 1.375(4)
C69O H69O 0.9500
C71P C85U 1.387(4)
C71P H71P 0.9500
C72P C89V 1.371(4)
C72P H72P 0.9500
C73Q C91W 1.389(4)
C73Q C95Y 1.494(3)
C75Q H75Q 0.9500
C76R C88V 1.374(3)
C76R C87V 1.396(3)
C78S C80S 1.385(4)
C79S H79S 0.9500
C80S H80S 0.9500
C81T C90W 1.520(3)
C81T H81T 1.0000
C82T H82T 0.9500
C83T C86U 1.383(5)
C83T H83T 0.9500
C84U C88V 1.384(3)
C84U H84U 0.9500
C85U H85U 0.9500
C86U C96Y 1.385(5)
C86U H86U 0.9500
C88V H88V 0.9500
C89V H89V 0.9500
C91W H91W 0.9500
C92W C96Y 1.394(4)
C92W H92W 0.9500
C94X C96Y 1.490(4)
C97Y H97Y 0.9500
C98Z H98Z 0.9500

loop_
_geom_torsion_atom_site_label_1
_geom_torsion_atom_site_label_2
_geom_torsion_atom_site_label_3
_geom_torsion_atom_site_label_4
_geom_torsion
C87V C3 C4 C84U -1.2(4)
C87V C3 C4 C93X 175.6(2)
C28A C6 C7 C48H -16.2(4)
C31B C6 C7 C48H 154.6(3)
C28A C6 C7 C99 173.9(3)
C31B C6 C7 C99 -15.3(4)
C39E C11 C12 C85U -8.7(4)
C39E C11 C12 C78S 162.3(3)
C94X C21 C22 C77R 0.2(4)
C97Y C19 C24 C42F 17.1(4)
C59L C19 C24 C42F -145.0(3)
C59L C16 C99 C7 0.5(4)
C48H C7 C99 C16 -11.2(4)
C6 C7 C99 C16 159.2(3)
C47H C13 C26A C58L -0.2(4)
C47H C13 C26A C9 176.4(2)
C87V C9 C26A C13 135.4(2)
C81T C9 C26A C13 -99.1(3)
C87V C9 C26A C58L -47.9(3)
C81T C9 C26A C58L 77.7(2)
C29B C5 C27A C73Q -1.0(4)
C31B C6 C28A C79S -6.9(4)
C7 C6 C28A C79S 164.1(3)
C27A C5 C29B C41F -3.6(4)
C27A C5 C29B C32C 169.5(2)
C93X C10 C30B C78S 1.7(4)
C28A C6 C31B C25 6.0(4)
C7 C6 C31B C25 -165.4(3)
C44G C25 C31B C6 0.4(5)
C46H C1 C32C C35D -2.0(4)
C46H C1 C32C C29B 176.7(2)
C5 C29B C32C C35D -43.6(3)
C41F C29B C32C C35D 129.3(3)
C5 C29B C32C C1 137.8(3)
C41F C29B C32C C1 -49.3(3)
C72P C18 C34C C62M -10.2(4)
C36D C18 C34C C62M 158.1(3)
C1 C32C C35D C43G 3.0(4)
C29B C32C C35D C43G -175.7(2)
C53J C17 C36D C20 1.6(4)
C53J C17 C36D C18 -167.2(3)
C56K C20 C36D C17 -0.5(4)
C56K C20 C36D C18 168.9(3)
C72P C18 C36D C17 -166.3(3)
C34C C18 C36D C17 26.1(4)
C72P C18 C36D C20 25.2(4)
C34C C18 C36D C20 -142.3(3)
C12 C11 C39E C8 -1.8(4)
C71P C8 C39E C11 10.6(4)
C77R C8 C39E C11 -153.0(3)
C68O C37D C40E C15 0.4(4)
C82T C15 C40E C37D 14.1(4)
C50I C15 C40E C37D -147.6(3)
C5 C29B C41F C91W 5.4(4)
C32C C29B C41F C91W -167.8(2)
C19 C24 C42F C51I -1.8(4)
C46H C2 C43G C35D -3.2(4)
C81T C2 C43G C35D 176.7(2)
C32C C35D C43G C2 -0.4(4)
C31B C25 C44G C79S -6.0(5)
C31B C25 C44G C70P 166.4(3)
C32C C1 C46H C2 -1.6(3)
C32C C1 C46H C67O 176.0(2)
C43G C2 C46H C1 4.1(3)
C81T C2 C46H C1 -175.7(2)
C43G C2 C46H C67O -173.6(2)
C81T C2 C46H C67O 6.5(3)
C26A C13 C47H C70P -0.2(4)
C99 C7 C48H C75Q 10.8(4)
C6 C7 C48H C75Q -159.8(3)
C40E C15 C50I C89V -29.7(4)
C82T C15 C50I C89V 169.9(3)
C40E C15 C50I C62M 131.1(3)
C82T C15 C50I C62M -29.2(4)
C97Y C100 C51I C42F 15.6(5)
C97Y C100 C51I C68O -140.9(3)
C24 C42F C51I C100 -14.5(4)
C24 C42F C51I C68O 143.1(3)
C36D C17 C53J C49I 0.4(4)
C56K C49I C53J C17 -3.4(4)
C61M C49I C53J C17 172.7(2)
C36D C20 C56K C49I -2.7(4)
C53J C49I C56K C20 4.5(4)
C61M C49I C56K C20 -171.7(2)
C83T C23 C57K C92W 14.8(4)
C74Q C23 C57K C92W -143.4(3)
C70P C52J C58L C26A -0.8(4)
C70P C52J C58L C64N 179.7(2)
C13 C26A C58L C52J 0.7(4)
C9 C26A C58L C52J -176.1(2)
C13 C26A C58L C64N -179.7(2)
C9 C26A C58L C64N 3.4(3)
C99 C16 C59L C75Q 10.4(4)
C99 C16 C59L C19 -153.8(3)
C24 C19 C59L C16 178.6(3)
C97Y C19 C59L C16 17.3(4)
C24 C19 C59L C75Q 15.2(4)
C97Y C19 C59L C75Q -146.1(3)
C98Z C14 C61M C55K 0.3(4)
C98Z C14 C61M C49I -176.5(2)
C90W C55K C61M C14 0.2(4)
C90W C55K C61M C49I 176.9(2)
C56K C49I C61M C14 139.0(3)
C53J C49I C61M C14 -37.0(4)
C56K C49I C61M C55K -37.7(4)
C53J C49I C61M C55K 146.3(3)
C18 C34C C62M C50I -0.2(4)
C89V C50I C62M C34C 10.7(4)
C15 C50I C62M C34C -151.5(3)
C95Y C45G C63M C74Q -1.7(5)
C52J C58L C64N C76R -135.8(2)
C26A C58L C64N C76R 44.7(3)
C52J C58L C64N C67O 101.2(3)
C26A C58L C64N C67O -78.4(2)
C74Q C60L C65N C95Y -0.7(4)
C98Z C38E C67O C46H 135.2(2)
C90W C38E C67O C46H -47.9(3)
C98Z C38E C67O C64N -99.7(3)
C90W C38E C67O C64N 77.2(2)
C1 C46H C67O C38E -135.4(2)
C2 C46H C67O C38E 42.2(3)
C1 C46H C67O C64N 101.8(2)
C2 C46H C67O C64N -80.6(2)
C76R C64N C67O C38E -125.85(18)
C58L C64N C67O C38E -4.8(2)
C76R C64N C67O C46H -4.6(2)
C58L C64N C67O C46H 116.45(19)
C40E C37D C68O C33C -15.3(4)
C40E C37D C68O C51I 144.0(3)
C82T C33C C68O C37D 15.9(4)
C82T C33C C68O C51I -142.1(3)
C100 C51I C68O C37D 21.2(4)
C42F C51I C68O C37D -134.6(3)
C100 C51I C68O C33C 179.1(3)
C42F C51I C68O C33C 23.3(4)
C77R C54J C69O C94X 0.5(5)
C58L C52J C70P C47H 0.4(4)
C58L C52J C70P C44G 175.4(2)
C13 C47H C70P C52J 0.1(4)
C13 C47H C70P C44G -175.2(3)
C79S C44G C70P C52J -39.1(4)
C25 C44G C70P C52J 148.9(3)
C79S C44G C70P C47H 135.9(3)
C25 C44G C70P C47H -36.1(4)
C39E C8 C71P C85U -9.2(4)
C77R C8 C71P C85U 154.6(3)
C34C C18 C72P C89V 10.3(4)
C36D C18 C72P C89V -157.7(3)
C5 C27A C73Q C91W 3.8(4)
C5 C27A C73Q C95Y -167.5(2)
C45G C63M C74Q C60L 10.4(4)
C45G C63M C74Q C23 -150.6(3)
C65N C60L C74Q C63M -9.3(4)
C65N C60L C74Q C23 152.4(3)
C83T C23 C74Q C63M 29.0(4)
C57K C23 C74Q C63M -173.5(3)
C83T C23 C74Q C60L -131.7(3)
C57K C23 C74Q C60L 25.8(4)
C7 C48H C75Q C59L 0.1(5)
C16 C59L C75Q C48H -10.7(4)
C19 C59L C75Q C48H 154.0(3)
C58L C64N C76R C88V 131.4(2)
C67O C64N C76R C88V -103.9(3)
C58L C64N C76R C87V -48.4(3)
C67O C64N C76R C87V 76.4(2)
C69O C54J C77R C22 15.7(4)
C69O C54J C77R C8 -147.4(3)
C21 C22 C77R C54J -16.0(4)
C21 C22 C77R C8 147.6(3)
C39E C8 C77R C54J 170.0(2)
C71P C8 C77R C54J 7.2(4)
C39E C8 C77R C22 7.5(4)
C71P C8 C77R C22 -155.3(3)
C10 C30B C78S C80S 8.2(4)
C10 C30B C78S C12 -165.6(2)
C85U C12 C78S C30B -167.7(3)
C11 C12 C78S C30B 21.7(4)
C85U C12 C78S C80S 18.7(4)
C11 C12 C78S C80S -151.9(3)
C25 C44G C79S C28A 5.1(4)
C70P C44G C79S C28A -167.2(3)
C6 C28A C79S C44G 1.4(5)
C30B C78S C80S C66N -9.5(5)
C12 C78S C80S C66N 164.5(3)
C93X C66N C80S C78S 0.8(5)
C43G C2 C81T C90W 129.9(2)
C46H C2 C81T C90W -50.2(3)
C43G C2 C81T C9 -105.4(3)
C46H C2 C81T C9 74.4(2)
C26A C9 C81T C2 -126.35(18)
C87V C9 C81T C2 -4.9(2)
C26A C9 C81T C90W -5.0(2)
C87V C9 C81T C90W 116.49(19)
C68O C33C C82T C15 -1.5(4)
C40E C15 C82T C33C -13.5(3)
C50I C15 C82T C33C 147.1(3)
C57K C23 C83T C86U -14.1(4)
C74Q C23 C83T C86U 144.8(3)
C3 C4 C84U C88V 2.3(4)
C93X C4 C84U C88V -174.7(2)
C11 C12 C85U C71P 10.1(4)
C78S C12 C85U C71P -160.8(3)
C8 C71P C85U C12 -1.2(4)
C23 C83T C86U C96Y -1.2(5)
C4 C3 C87V C76R -0.6(4)
C4 C3 C87V C9 176.4(2)
C88V C76R C87V C3 1.4(4)
C64N C76R C87V C3 -178.9(2)
C88V C76R C87V C9 -175.8(2)
C64N C76R C87V C9 3.9(3)
C26A C9 C87V C3 -132.8(2)
C81T C9 C87V C3 104.1(3)
C26A C9 C87V C76R 44.3(3)
C81T C9 C87V C76R -78.8(3)
C87V C76R C88V C84U -0.3(4)
C64N C76R C88V C84U 179.9(2)
C4 C84U C88V C76R -1.5(4)
C18 C72P C89V C50I 0.2(5)
C62M C50I C89V C72P -10.7(4)
C15 C50I C89V C72P 150.3(3)
C61M C55K C90W C38E 0.0(4)
C61M C55K C90W C81T 177.8(2)
C98Z C38E C90W C55K -0.7(4)
C67O C38E C90W C55K -177.7(2)
C98Z C38E C90W C81T -178.7(2)
C67O C38E C90W C81T 4.3(3)
C2 C81T C90W C55K -133.2(2)
C9 C81T C90W C55K 103.1(3)
C2 C81T C90W C38E 44.7(3)
C9 C81T C90W C38E -79.0(3)
C27A C73Q C91W C41F -2.0(4)
C95Y C73Q C91W C41F 169.4(2)
C29B C41F C91W C73Q -2.6(4)
C23 C57K C92W C96Y -0.3(5)
C80S C66N C93X C10 9.2(5)
C80S C66N C93X C4 -166.4(3)
C30B C10 C93X C66N -10.5(4)
C30B C10 C93X C4 165.1(2)
C84U C4 C93X C66N 135.6(3)
C3 C4 C93X C66N -41.3(4)
C84U C4 C93X C10 -39.8(4)
C3 C4 C93X C10 143.3(3)
C54J C69O C94X C21 -16.2(4)
C54J C69O C94X C96Y 143.7(3)
C22 C21 C94X C69O 15.9(4)
C22 C21 C94X C96Y -145.0(3)
C60L C65N C95Y C45G 9.5(4)
C60L C65N C95Y C73Q -159.1(3)
C63M C45G C95Y C65N -8.3(4)
C63M C45G C95Y C73Q 160.3(3)
C91W C73Q C95Y C65N 7.5(4)
C27A C73Q C95Y C65N 178.6(2)
C91W C73Q C95Y C45G -160.6(3)
C27A C73Q C95Y C45G 10.4(4)
C83T C86U C96Y C92W 15.9(4)
C83T C86U C96Y C94X -143.6(3)
C57K C92W C96Y C86U -15.2(4)
C57K C92W C96Y C94X 143.9(3)
C69O C94X C96Y C86U -14.3(4)
C21 C94X C96Y C86U 144.9(3)
C69O C94X C96Y C92W -172.9(3)
C21 C94X C96Y C92W -13.7(4)
C51I C100 C97Y C19 -0.3(6)
C24 C19 C97Y C100 -16.1(5)
C59L C19 C97Y C100 146.3(3)
C90W C38E C98Z C14 1.2(4)
C67O C38E C98Z C14 178.0(2)
C61M C14 C98Z C38E -1.0(4)

loop_
_platon_squeeze_void_nr
_platon_squeeze_void_average_x
_platon_squeeze_void_average_y
_platon_squeeze_void_average_z
_platon_squeeze_void_volume
_platon_squeeze_void_count_electrons
_platon_squeeze_void_content
1 -0.029 0.007 0.470 2211 669 ' '
